data_2007869
loop_
_publ_author_name
'Lee, Yong-Min'
'Choi, Sung-Nak'
'Suh, Il-Hwan'
'Bereman, Robert D.'

_publ_section_title
;
 ({-})-Sparteine Copper(II) Dinitrite
;
_journal_issue 11
_journal_name_full 'Acta Crystallographica Section C'
_journal_page_first 1582
_journal_page_last 1584
_journal_paper_doi 10.1107/S0108270198005617
_journal_volume 54
_journal_year 1998
_chemical_formula_iupac 'Cu (N O2)2 (C15 H26 N2)'
_chemical_formula_moiety 'C15 H26 N4 O4 Cu'
_chemical_formula_sum 'C15 H26 Cu N4 O4'
_chemical_formula_weight 389.94
_chemical_name_systematic
;
{1,3,4,7,7a,8,9,10,11,13,14,14a-dodecahydro-7,14-methano-2H,6H-dipyrido
[1,2-a:1',2'-e][1,5]diazocine-N,N'}dinitrito-O;O,O'-copper(II)
;
_space_group_IT_number 19
_symmetry_cell_setting orthorhombic
_symmetry_space_group_name_Hall 'P 2ac 2ab'
_symmetry_space_group_name_H-M 'P 21 21 21'
_cell_angle_alpha 90.00
_cell_angle_beta 90.00
_cell_angle_gamma 90.00
_cell_formula_units_Z 4
_cell_length_a 12.288(12)
_cell_length_b 17.557(14)
_cell_length_c 7.960(15)
_cell_measurement_reflns_used 25
_cell_measurement_temperature 296(2)
_cell_measurement_theta_max 13.61
_cell_measurement_theta_min 11.29
_cell_volume 1717(4)
_diffrn_measurement_device_type 'Enraf-Nonius CAD-4'
_diffrn_measurement_method \w/2\q
_diffrn_radiation_type 'Mo K\a'
_diffrn_radiation_wavelength 0.71073
_diffrn_reflns_av_R_equivalents 0.000
_diffrn_reflns_limit_h_max 17
_diffrn_reflns_limit_h_min 0
_diffrn_reflns_limit_k_max 24
_diffrn_reflns_limit_k_min 0
_diffrn_reflns_limit_l_max 11
_diffrn_reflns_limit_l_min 0
_diffrn_reflns_number 2839
_diffrn_reflns_theta_max 29.97
_diffrn_standards_decay_% 0.8
_diffrn_standards_interval_time 240
_diffrn_standards_number 3
_exptl_absorpt_coefficient_mu 1.299
_exptl_absorpt_correction_type none
_exptl_absorpt_process_details '(North, Phillips & Mathews, 1968)'
_exptl_crystal_colour Green
_exptl_crystal_density_diffrn 1.508
_exptl_crystal_density_method 'not measured'
_exptl_crystal_description Cube
_exptl_crystal_F_000 820
_exptl_crystal_size_max 0.30
_exptl_crystal_size_mid 0.30
_exptl_crystal_size_min 0.26
_refine_diff_density_max 0.342
_refine_diff_density_min -0.298
_refine_ls_abs_structure_details 'Flack (1983)'
_refine_ls_abs_structure_Flack 0.05(3)
_refine_ls_extinction_method none
_refine_ls_goodness_of_fit_ref 1.203
_refine_ls_hydrogen_treatment noref
_refine_ls_number_parameters 217
_refine_ls_number_reflns 2839
_refine_ls_R_factor_gt 0.057
_refine_ls_shift/su_max <0.001
_refine_ls_structure_factor_coef F^2^
_refine_ls_weighting_details 'w = 1/[\s^2^(Fo^2^)+(0.03P)^2^+0.50P] where P=(Fo^2^+2Fc^2^)/3'
_refine_ls_weighting_scheme sigma
_refine_ls_wR_factor_ref 0.084
_reflns_number_gt 1445
_reflns_number_total 2839
_reflns_threshold_expression F^2^>2\s(F^2^)
_cod_data_source_file ta1191.cif
_cod_data_source_block I
_cod_depositor_comments
;
The following automatic conversions were performed:
'_symmetry_cell_setting' value 'Orthorhombic' changed to 'orthorhombic'
according to '/home/saulius/struct/CIF-dictionaries/cif_core.dic'
dictionary named 'cif_core.dic' version 2.4.1 from 2010-06-29.

Automatic conversion script
Id: cif_fix_enum 1527 2010-12-29 10:47:43Z saulius 

The following automatic conversions were performed:

'_symmetry_cell_setting' value 'Orthorhombic' changed to
'orthorhombic' according to
/home/saulius/struct/CIF-dictionaries/cif_core.dic dictionary named
'cif_core.dic' version 2.4.1 from 2010-06-29.

Automatic conversion script
Id: cif_fix_values 1715 2011-07-08 13:25:40Z adriana 
;
_cod_original_cell_volume 1717.3(4)
_cod_original_formula_sum 'C15 H26 N4 O4 Cu1'
_cod_database_code 2007869

loop_
_symmetry_equiv_pos_as_xyz
'x, y, z'
'-x+1/2, -y, z+1/2'
'-x, y+1/2, -z+1/2'
'x+1/2, -y+1/2, -z'

loop_
_atom_site_label
_atom_site_fract_x
_atom_site_fract_y
_atom_site_fract_z
_atom_site_U_iso_or_equiv
_atom_site_adp_type
_atom_site_type_symbol
Cu 0.6285(5) 0.8294(3) 1.0063(11) 0.0388(2) Uani Cu
N1 0.5693(4) 0.7922(3) 0.7844(7) 0.0441(14) Uani N
C2 0.6064(7) 0.7138(5) 0.7444(10) 0.063(2) Uani C
H2A 0.5724 0.6971 0.6408 0.050 Uiso H
H2B 0.5838 0.6795 0.8333 0.050 Uiso H
C3 0.7293(6) 0.7104(5) 0.7256(11) 0.073(3) Uani C
H3A 0.7631 0.7230 0.8322 0.050 Uiso H
H3B 0.7508 0.6590 0.6960 0.050 Uiso H
C4 0.7694(7) 0.7649(6) 0.5924(10) 0.092(3) Uani C
H4A 0.7464 0.7471 0.4826 0.050 Uiso H
H4B 0.8483 0.7664 0.5939 0.050 Uiso H
C5 0.7252(6) 0.8435(5) 0.6227(8) 0.068(2) Uani C
H5A 0.7454 0.8762 0.5295 0.050 Uiso H
H5B 0.7577 0.8643 0.7239 0.050 Uiso H
C6 0.6018(5) 0.8436(4) 0.6412(7) 0.056(2) Uani C
H6 0.5717 0.8214 0.5383 0.050 Uiso H
C7 0.5515(6) 0.9220(4) 0.6609(9) 0.059(2) Uani C
H7 0.5724 0.9519 0.5622 0.050 Uiso H
C8 0.3983(5) 0.8685(4) 0.8140(9) 0.050(2) Uani C
H8 0.3191 0.8620 0.8146 0.050 Uiso H
N9 0.5486(3) 0.9302(2) 0.9734(7) 0.0364(12) Uani N
C10 0.5748(6) 0.9782(4) 1.1210(9) 0.051(2) Uani C
H10A 0.6508 0.9928 1.1138 0.050 Uiso H
H10B 0.5665 0.9474 1.2213 0.050 Uiso H
C11 0.5070(6) 1.0504(4) 1.1429(11) 0.074(2) Uani C
H11A 0.5192 1.0846 1.0490 0.050 Uiso H
H11B 0.5280 1.0764 1.2454 0.050 Uiso H
C12 0.3884(7) 1.0281(4) 1.1510(12) 0.089(3) Uani C
H12A 0.3754 0.9984 1.2518 0.050 Uiso H
H12B 0.3439 1.0737 1.1570 0.050 Uiso H
C13 0.3564(4) 0.9821(4) 0.9985(14) 0.070(2) Uani C
H13A 0.3600 1.0143 0.8997 0.050 Uiso H
H13B 0.2817 0.9652 1.0112 0.050 Uiso H
C14 0.4292(4) 0.9128(3) 0.9717(10) 0.044(2) Uani C
H14 0.4158 0.8787 1.0668 0.050 Uiso H
C15 0.5852(6) 0.9668(4) 0.8149(9) 0.052(2) Uani C
H15A 0.6639 0.9716 0.8165 0.050 Uiso H
H15B 0.5547 1.0177 0.8082 0.050 Uiso H
C16 0.4486(6) 0.7907(4) 0.8018(9) 0.055(2) Uani C
H16A 0.4297 0.7619 0.9015 0.050 Uiso H
H16B 0.4178 0.7644 0.7057 0.050 Uiso H
C17 0.4282(6) 0.9132(4) 0.6568(9) 0.063(2) Uani C
H17A 0.3931 0.9627 0.6574 0.050 Uiso H
H17B 0.4057 0.8859 0.5567 0.050 Uiso H
O1 0.6489(5) 0.7243(3) 1.1057(7) 0.074(2) Uani O
O2 0.5225(5) 0.7784(4) 1.2336(8) 0.077(2) Uani O
O3 0.7300(5) 0.8617(3) 1.1897(7) 0.085(2) Uani O
O4 0.8268(5) 0.8836(5) 0.9949(11) 0.132(3) Uani O
N3 0.5812(8) 0.7215(5) 1.2249(10) 0.081(3) Uani N
N4 0.8219(6) 0.8805(4) 1.1424(12) 0.078(2) Uani N

loop_
_atom_site_aniso_label
_atom_site_aniso_U_11
_atom_site_aniso_U_22
_atom_site_aniso_U_33
_atom_site_aniso_U_12
_atom_site_aniso_U_13
_atom_site_aniso_U_23
_atom_site_aniso_type_symbol
Cu .042(3) .039(3) .035(3) .001(4) -.007(5) .000(5) Cu
N1 .038(3) .046(3) .050(4) -.004(3) -.005(3) -.012(3) N
C2 .076(6) .055(5) .061(5) .008(5) -.008(5) -.019(4) C
C3 .069(6) .084(6) .067(6) .029(5) -.018(5) -.041(5) C
C4 .068(6) .159(10) .046(5) .014(6) -.002(5) -.041(6) C
C5 .058(5) .112(7) .035(4) -.004(5) .007(4) -.010(5) C
C6 .042(4) .092(6) .032(3) -.001(4) -.012(3) -.011(4) C
C7 .061(5) .071(5) .045(4) -.002(4) -.001(4) .018(4) C
C8 .030(4) .057(4) .064(5) .000(3) -.009(3) .001(4) C
N9 .037(2) .037(2) .037(3) -.004(2) -.005(3) .001(3) N
C10 .033(4) .064(5) .059(5) -.001(4) -.001(4) -.022(4) C
C11 .070(5) .052(4) .097(7) .016(4) -.009(5) -.029(5) C
C12 .076(6) .074(5) .118(8) .026(5) .003(7) -.035(7) C
C13 .037(4) .073(4) .096(5) .015(3) .008(6) .005(7) C
C14 .030(3) .049(3) .052(5) -.003(3) .004(3) -.009(4) C
C15 .048(5) .051(4) .055(5) -.003(4) -.001(4) .023(4) C
C16 .049(4) .059(4) .055(5) -.017(4) -.005(4) -.009(4) C
C17 .059(5) .079(5) .052(5) .012(4) -.026(4) .003(4) C
O1 .104(5) .048(3) .071(4) .019(3) -.007(4) .005(3) O
O2 .079(5) .091(5) .059(4) -.006(4) .005(4) .015(4) O
O3 .080(4) .096(4) .078(4) -.009(4) -.032(4) .007(3) O
O4 .088(4) .237(8) .069(4) -.015(5) .001(5) -.006(7) O
N3 .115(7) .072(5) .054(5) -.022(5) -.011(5) .027(5) N
N4 .066(5) .055(4) .113(7) .002(4) -.021(5) -.027(4) N

loop_
_atom_type_symbol
_atom_type_scat_dispersion_real
_atom_type_scat_dispersion_imag
_atom_type_scat_source
C .0033 .0016 ' International Tables Vol C Tables 4.2.6.8 and 6.1.1.4'
H .0000 .0000 ' International Tables Vol C Tables 4.2.6.8 and 6.1.1.4'
N .0061 .0033 ' International Tables Vol C Tables 4.2.6.8 and 6.1.1.4'
O .0106 .0060 ' International Tables Vol C Tables 4.2.6.8 and 6.1.1.4'
Cu .3201 1.2651 ' International Tables Vol C Tables 4.2.6.8 and 6.1.1.4'

loop_
_geom_angle_atom_site_label_1
_geom_angle_atom_site_label_2
_geom_angle_atom_site_label_3
_geom_angle
_geom_angle_publ_flag
O1 Cu O2 55.4(2) yes
O1 Cu O3 84.0(2) yes
O1 Cu N1 95.2(2) yes
O1 Cu N9 154.3(2) yes
O2 Cu O3 83.9(2) yes
O2 Cu N1 110.1(2) yes
O2 Cu N9 99.2(2) yes
O3 Cu N1 162.5(2) yes
O3 Cu N9 98.5(2) yes
N1 Cu N9 89.7(2) yes
Cu O1 N3 104.3(5) no
Cu O2 N3 86.7(5) no
Cu O3 N4 115.0(6) no
O1 N3 O2 113.3(7) no
O3 N4 O4 111.3(7) no
Cu N1 C2 112.2(4) no
Cu N1 C6 111.8(4) no
Cu N1 C16 106.4(4) no
C2 N1 C16 108.0(6) no
C2 N1 C6 108.2(6) no
C6 N1 C16 110.1(6) no
N1 C2 C3 111.3(7) no
C2 C3 C4 111.6(7) no
C3 C4 C5 110.6(6) no
C4 C5 C6 112.0(7) no
N1 C6 C5 109.7(6) no
N1 C6 C7 111.0(5) no
C5 C6 C7 114.6(7) no
C6 C7 C15 116.3(6) no
C6 C7 C17 108.1(6) no
C15 C7 C17 110.0(6) no
C14 C8 C16 114.6(6) no
C14 C8 C17 110.7(5) no
C16 C8 C17 108.4(6) no
Cu N9 C10 106.7(4) no
Cu N9 C14 107.2(3) no
Cu N9 C15 109.8(4) no
C10 N9 C14 109.6(5) no
C10 N9 C15 111.2(5) no
C14 N9 C15 112.1(5) no
N9 C10 C11 116.4(6) no
C10 C11 C12 108.5(6) no
C11 C12 C13 110.8(7) no
C12 C13 C14 112.8(7) no
C8 C14 N9 110.8(5) no
N9 C14 C13 114.2(5) no
C8 C14 C13 112.2(6) no
C7 C15 N9 112.3(5) no
N1 C16 C8 113.6(6) no
C7 C17 C8 105.9(5) no

loop_
_geom_bond_atom_site_label_1
_geom_bond_atom_site_label_2
_geom_bond_site_symmetry_1
_geom_bond_site_symmetry_2
_geom_bond_distance
_geom_bond_publ_flag
Cu O1 . . 2.025(5) yes
Cu O2 . . 2.402(6) yes
Cu O3 . . 2.002(5) yes
Cu O4 . . 2.637(5) yes
Cu N1 . . 2.019(6) yes
Cu N9 . . 2.040(4) yes
O1 N3 . . 1.263(9) no
O2 N3 . . 1.234(10) no
O3 N4 . . 1.236(8) no
O4 N4 . . 1.177(10) no
N1 C2 . . 1.483(10) no
N1 C6 . . 1.507(8) no
N1 C16 . . 1.491(8) no
C2 C3 . . 1.520(10) no
C3 C4 . . 1.510(12) no
C4 C5 . . 1.503(11) no
C5 C6 . . 1.524(9) no
C6 C7 . . 1.517(10) no
C7 C15 . . 1.515(10) no
C7 C17 . . 1.523(10) no
C8 C14 . . 1.525(9) no
C8 C16 . . 1.501(9) no
C8 C17 . . 1.523(9) no
N9 C10 . . 1.482(8) no
N9 C14 . . 1.500(6) no
N9 C15 . . 1.485(8) no
C10 C11 . . 1.526(9) no
C11 C12 . . 1.509(10) no
C12 C13 . . 1.511(12) no
C13 C14 . . 1.524(8) no
